data_7044504
loop_
_publ_author_name
'Vieira, Noah Christopher'
'Pienkos, Jared A.'
'McMillen, Colin'
'Myers, Alexis R.'
'Clay, Alyssa Paige'
'Wagenknecht, Paul S.'

_publ_section_title
;
 A trans-bidentate bis-pyridinyl ligand with a transition metal hinge
;
_journal_name_full 'Dalton Trans.'
_journal_paper_doi 10.1039/C7DT03252H
_journal_year 2017
_chemical_formula_sum 'C34 H40 Cu F6 N2 O P Ti'
_chemical_formula_weight 749.09
_space_group_crystal_system monoclinic
_space_group_IT_number 14
_space_group_name_Hall '-P 2yn'
_space_group_name_H-M_alt 'P 1 21/n 1'
_symmetry_space_group_name_Hall '-P 2yn'
_symmetry_space_group_name_H-M 'P 1 21/n 1'
_atom_sites_solution_hydrogens mixed
_atom_sites_solution_primary direct
_atom_sites_solution_secondary difmap
_audit_creation_method SHELXL-2014/7
_audit_update_record
;
2017-08-28 deposited with the CCDC.
2017-10-19 downloaded from the CCDC.
;
_cell_angle_alpha 90
_cell_angle_beta 105.672(2)
_cell_angle_gamma 90
_cell_formula_units_Z 4
_cell_length_a 14.5015(7)
_cell_length_b 15.9769(8)
_cell_length_c 15.0401(7)
_cell_measurement_reflns_used 9981
_cell_measurement_temperature 100(2)
_cell_measurement_theta_max 30.53
_cell_measurement_theta_min 2.55
_cell_volume 3355.1(3)
_computing_cell_refinement 'Bruker SAINT'
_computing_data_collection 'Bruker APEX3'
_computing_data_reduction 'Bruker SAINT'
_computing_molecular_graphics 'Bruker SHELXTL'
_computing_publication_material 'Bruker SHELXTL'
_computing_structure_refinement 'SHELXL-2014 (Sheldrick 2014)'
_computing_structure_solution 'SHELXT-2014 (Sheldrick 2014)'
_diffrn_ambient_temperature 100(2)
_diffrn_measured_fraction_theta_full 0.998
_diffrn_measured_fraction_theta_max 0.999
_diffrn_measurement_device_type 'Bruker D8 Venture Photon 100'
_diffrn_measurement_method '\f and \w scans'
_diffrn_radiation_type MoK\a
_diffrn_radiation_wavelength 0.71073
_diffrn_reflns_av_R_equivalents 0.0421
_diffrn_reflns_av_unetI/netI 0.0160
_diffrn_reflns_Laue_measured_fraction_full 0.998
_diffrn_reflns_Laue_measured_fraction_max 0.999
_diffrn_reflns_limit_h_max 18
_diffrn_reflns_limit_h_min -18
_diffrn_reflns_limit_k_max 20
_diffrn_reflns_limit_k_min -20
_diffrn_reflns_limit_l_max 18
_diffrn_reflns_limit_l_min -18
_diffrn_reflns_number 102006
_diffrn_reflns_point_group_measured_fraction_full 0.998
_diffrn_reflns_point_group_measured_fraction_max 0.999
_diffrn_reflns_theta_full 25.242
_diffrn_reflns_theta_max 26.499
_diffrn_reflns_theta_min 1.937
_diffrn_source 'Incoatec I\mS'
_exptl_absorpt_coefficient_mu 0.983
_exptl_absorpt_correction_T_max 1.0000
_exptl_absorpt_correction_T_min 0.8431
_exptl_absorpt_correction_type multi-scan
_exptl_absorpt_process_details 'SADABS, Bruker'
_exptl_crystal_colour orange
_exptl_crystal_density_diffrn 1.483
_exptl_crystal_description column
_exptl_crystal_F_000 1544
_exptl_crystal_size_max 0.541
_exptl_crystal_size_mid 0.142
_exptl_crystal_size_min 0.131
_refine_diff_density_max 0.657
_refine_diff_density_min -0.846
_refine_diff_density_rms 0.145
_refine_ls_extinction_method none
_refine_ls_goodness_of_fit_ref 1.173
_refine_ls_hydrogen_treatment mixed
_refine_ls_matrix_type full
_refine_ls_number_parameters 495
_refine_ls_number_reflns 6942
_refine_ls_number_restraints 95
_refine_ls_restrained_S_all 1.202
_refine_ls_R_factor_all 0.0353
_refine_ls_R_factor_gt 0.0289
_refine_ls_shift/su_max 0.001
_refine_ls_shift/su_mean 0.000
_refine_ls_structure_factor_coef Fsqd
_refine_ls_weighting_details 'w=1/[\s^2^(Fo^2^)+(0.0477P)^2^+2.2810P] where P=(Fo^2^+2Fc^2^)/3'
_refine_ls_weighting_scheme calc
_refine_ls_wR_factor_gt 0.0802
_refine_ls_wR_factor_ref 0.0937
_reflns_Friedel_coverage 0.000
_reflns_number_gt 6180
_reflns_number_total 6942
_reflns_threshold_expression 'I > 2\s(I)'
_cod_data_source_file c7dt03252h2.cif
_cod_data_source_block d8-0645_a
_cod_database_code 7044504
_shelx_shelxl_version_number 2014/7
_shelx_space_group_comment
;
The symmetry employed for this shelxl refinement is uniquely defined
by the following loop, which should always be used as a source of
symmetry information in preference to the above space-group names.
They are only intended as comments.
;
_shelx_estimated_absorpt_t_min 0.618
_shelx_estimated_absorpt_t_max 0.882

loop_
_space_group_symop_operation_xyz
'x, y, z'
'-x+1/2, y+1/2, -z+1/2'
'-x, -y, -z'
'x-1/2, -y-1/2, z-1/2'

loop_
_atom_site_label
_atom_site_type_symbol
_atom_site_fract_x
_atom_site_fract_y
_atom_site_fract_z
_atom_site_U_iso_or_equiv
_atom_site_adp_type
_atom_site_occupancy
_atom_site_site_symmetry_order
_atom_site_calc_flag
_atom_site_refinement_flags_posn
_atom_site_refinement_flags_adp
_atom_site_refinement_flags_occupancy
_atom_site_disorder_assembly
_atom_site_disorder_group
Cu1 Cu 0.51558(2) 0.48511(2) 0.24503(2) 0.01418(8) Uani 1 1 d . . . . .
Ti1 Ti 0.51364(2) 0.30269(2) 0.24325(2) 0.00874(9) Uani 1 1 d . . . . .
P1 P 0.49245(3) 0.84786(3) 0.27203(3) 0.01639(12) Uani 1 1 d . . . . .
F1 F 0.5886(3) 0.79611(17) 0.3184(3) 0.0284(7) Uani 0.839(3) 1 d . U P A 1
F2 F 0.46691(18) 0.84703(16) 0.36935(16) 0.0322(5) Uani 0.839(3) 1 d . U P A 1
F3 F 0.39749(14) 0.90081(15) 0.22857(13) 0.0308(5) Uani 0.839(3) 1 d . U P A 1
F4 F 0.52078(14) 0.8527(2) 0.17692(12) 0.0523(7) Uani 0.839(3) 1 d . U P A 1
F5 F 0.55102(14) 0.93394(11) 0.30367(15) 0.0404(5) Uani 0.839(3) 1 d . U P A 1
F6 F 0.43503(14) 0.76496(13) 0.2418(2) 0.0496(6) Uani 0.839(3) 1 d . U P A 1
O1W O 0.52834(13) 0.60416(10) 0.23282(13) 0.0144(4) Uani 0.839(3) 1 d D U P A 1
F1A F 0.5951(18) 0.8231(9) 0.3198(18) 0.028(3) Uani 0.161(3) 1 d . U P A 2
F2A F 0.4706(10) 0.8826(8) 0.3573(9) 0.037(2) Uani 0.161(3) 1 d . U P A 2
F3A F 0.3798(6) 0.8603(6) 0.2152(6) 0.0178(17) Uani 0.161(3) 1 d . U P A 2
F4A F 0.5011(6) 0.7950(7) 0.1796(6) 0.0279(19) Uani 0.161(3) 1 d . U P A 2
F5A F 0.5235(7) 0.9254(6) 0.2385(8) 0.040(2) Uani 0.161(3) 1 d . U P A 2
F6A F 0.4509(7) 0.7508(6) 0.2972(7) 0.0288(19) Uani 0.161(3) 1 d . U P A 2
O1WA O 0.5033(8) 0.6030(6) 0.2669(8) 0.0244(12) Uani 0.161(3) 1 d D U P A 2
H1W H 0.5617(14) 0.6287(16) 0.2835(14) 0.040 Uiso 1 1 d D U . . .
H2W H 0.4723(14) 0.6308(16) 0.2154(15) 0.040 Uiso 1 1 d D U . . .
N1 N 0.67677(11) 0.60758(9) 0.38968(11) 0.0129(3) Uani 1 1 d . . . . .
N2 N 0.33537(11) 0.60916(9) 0.13460(11) 0.0143(3) Uani 1 1 d . . . . .
C1 C 0.55056(14) 0.30458(12) 0.09527(13) 0.0161(4) Uani 1 1 d . . . . .
C2 C 0.63509(14) 0.32920(12) 0.16247(13) 0.0160(4) Uani 1 1 d . . . . .
C3 C 0.66594(13) 0.26061(12) 0.22380(13) 0.0150(4) Uani 1 1 d . . . . .
C4 C 0.60199(13) 0.19313(11) 0.19285(13) 0.0144(4) Uani 1 1 d . . . . .
C5 C 0.52861(13) 0.22101(12) 0.11485(12) 0.0150(4) Uani 1 1 d . . . . .
C6 C 0.50136(17) 0.35125(15) 0.00878(14) 0.0288(5) Uani 1 1 d . . . . .
H6A H 0.5125 0.4114 0.0189 0.043 Uiso 1 1 calc R U . . .
H6B H 0.4324 0.3399 -0.0070 0.043 Uiso 1 1 calc R U . . .
H6C H 0.5271 0.3328 -0.0419 0.043 Uiso 1 1 calc R U . . .
C7 C 0.68963(17) 0.40856(13) 0.15965(17) 0.0274(5) Uani 1 1 d . . . . .
H7A H 0.7268 0.4028 0.1144 0.041 Uiso 1 1 calc R U . . .
H7B H 0.7331 0.4194 0.2208 0.041 Uiso 1 1 calc R U . . .
H7C H 0.6446 0.4553 0.1419 0.041 Uiso 1 1 calc R U . . .
C8 C 0.75634(14) 0.25669(15) 0.30155(14) 0.0247(5) Uani 1 1 d . . . . .
H8A H 0.8047 0.2242 0.2820 0.037 Uiso 1 1 calc R U . . .
H8B H 0.7429 0.2298 0.3553 0.037 Uiso 1 1 calc R U . . .
H8C H 0.7803 0.3135 0.3180 0.037 Uiso 1 1 calc R U . . .
C9 C 0.62305(17) 0.10369(12) 0.22253(16) 0.0246(5) Uani 1 1 d . . . . .
H9A H 0.5627 0.0736 0.2161 0.037 Uiso 1 1 calc R U . . .
H9B H 0.6611 0.1021 0.2872 0.037 Uiso 1 1 calc R U . . .
H9C H 0.6591 0.0771 0.1837 0.037 Uiso 1 1 calc R U . . .
C10 C 0.45263(15) 0.16881(14) 0.05130(14) 0.0256(5) Uani 1 1 d . . . . .
H10A H 0.4563 0.1113 0.0746 0.038 Uiso 1 1 calc R U . . .
H10B H 0.4625 0.1689 -0.0106 0.038 Uiso 1 1 calc R U . . .
H10C H 0.3894 0.1922 0.0484 0.038 Uiso 1 1 calc R U . . .
C11 C 0.35945(13) 0.26608(12) 0.26343(13) 0.0144(4) Uani 1 1 d . . . . .
C12 C 0.39971(13) 0.32607(12) 0.33295(13) 0.0150(4) Uani 1 1 d . . . . .
C13 C 0.48298(14) 0.29051(12) 0.39345(13) 0.0150(4) Uani 1 1 d . . . . .
C14 C 0.49512(13) 0.20871(11) 0.36097(13) 0.0141(4) Uani 1 1 d . . . . .
C15 C 0.41704(13) 0.19299(11) 0.28152(13) 0.0139(4) Uani 1 1 d . . . . .
C16 C 0.26697(14) 0.27330(14) 0.18872(14) 0.0230(4) Uani 1 1 d . . . . .
H16A H 0.2777 0.2580 0.1292 0.035 Uiso 1 1 calc R U . . .
H16B H 0.2436 0.3310 0.1859 0.035 Uiso 1 1 calc R U . . .
H16C H 0.2193 0.2355 0.2024 0.035 Uiso 1 1 calc R U . . .
C17 C 0.35610(16) 0.40804(13) 0.34921(15) 0.0232(4) Uani 1 1 d . . . . .
H17A H 0.3230 0.4010 0.3976 0.035 Uiso 1 1 calc R U . . .
H17B H 0.3102 0.4264 0.2920 0.035 Uiso 1 1 calc R U . . .
H17C H 0.4067 0.4502 0.3687 0.035 Uiso 1 1 calc R U . . .
C18 C 0.53900(16) 0.32580(14) 0.48457(13) 0.0252(5) Uani 1 1 d . . . . .
H18A H 0.5322 0.3868 0.4837 0.038 Uiso 1 1 calc R U . . .
H18B H 0.6068 0.3111 0.4955 0.038 Uiso 1 1 calc R U . . .
H18C H 0.5146 0.3025 0.5341 0.038 Uiso 1 1 calc R U . . .
C19 C 0.56533(15) 0.14600(13) 0.41559(14) 0.0224(4) Uani 1 1 d . . . . .
H19A H 0.6308 0.1661 0.4225 0.034 Uiso 1 1 calc R U . . .
H19B H 0.5564 0.0922 0.3831 0.034 Uiso 1 1 calc R U . . .
H19C H 0.5545 0.1389 0.4767 0.034 Uiso 1 1 calc R U . . .
C20 C 0.38484(16) 0.10895(12) 0.23947(15) 0.0228(4) Uani 1 1 d . . . . .
H20A H 0.3392 0.0845 0.2697 0.034 Uiso 1 1 calc R U . . .
H20B H 0.4404 0.0719 0.2480 0.034 Uiso 1 1 calc R U . . .
H20C H 0.3539 0.1157 0.1734 0.034 Uiso 1 1 calc R U . . .
C21 C 0.59968(13) 0.39476(11) 0.32517(12) 0.0122(4) Uani 1 1 d . . . . .
C22 C 0.63460(13) 0.46319(11) 0.35617(12) 0.0128(4) Uani 1 1 d . . . . .
C23 C 0.69898(13) 0.52622(11) 0.40790(12) 0.0121(3) Uani 1 1 d . . . . .
C24 C 0.78232(14) 0.50051(12) 0.47327(13) 0.0165(4) Uani 1 1 d . . . . .
H24 H 0.7956 0.4427 0.4849 0.020 Uiso 1 1 calc R U . . .
C25 C 0.84513(14) 0.56082(12) 0.52080(13) 0.0180(4) Uani 1 1 d . . . . .
H25 H 0.9023 0.5451 0.5655 0.022 Uiso 1 1 calc R U . . .
C26 C 0.82311(13) 0.64453(12) 0.50199(13) 0.0162(4) Uani 1 1 d . . . . .
H26 H 0.8649 0.6872 0.5335 0.019 Uiso 1 1 calc R U . . .
C27 C 0.73886(13) 0.66464(12) 0.43626(12) 0.0150(4) Uani 1 1 d . . . . .
H27 H 0.7244 0.7221 0.4235 0.018 Uiso 1 1 calc R U . . .
C28 C 0.42561(13) 0.39698(11) 0.16746(12) 0.0125(4) Uani 1 1 d . . . . .
C29 C 0.38617(13) 0.46562(11) 0.14451(12) 0.0134(4) Uani 1 1 d . . . . .
C30 C 0.31441(13) 0.52899(11) 0.10866(12) 0.0127(4) Uani 1 1 d . . . . .
C31 C 0.22564(14) 0.50460(12) 0.05118(14) 0.0187(4) Uani 1 1 d . . . . .
H31 H 0.2128 0.4474 0.0352 0.022 Uiso 1 1 calc R U . . .
C32 C 0.15670(14) 0.56523(13) 0.01797(13) 0.0203(4) Uani 1 1 d . . . . .
H32 H 0.0960 0.5504 -0.0216 0.024 Uiso 1 1 calc R U . . .
C33 C 0.17779(14) 0.64770(12) 0.04342(13) 0.0180(4) Uani 1 1 d . . . . .
H33 H 0.1321 0.6907 0.0212 0.022 Uiso 1 1 calc R U . . .
C34 C 0.26695(14) 0.66627(12) 0.10204(13) 0.0162(4) Uani 1 1 d . . . . .
H34 H 0.2803 0.7229 0.1202 0.019 Uiso 1 1 calc R U . . .

loop_
_atom_site_aniso_label
_atom_site_aniso_U_11
_atom_site_aniso_U_22
_atom_site_aniso_U_33
_atom_site_aniso_U_23
_atom_site_aniso_U_13
_atom_site_aniso_U_12
Cu1 0.01284(13) 0.00930(13) 0.01614(13) 0.00094(8) -0.00337(9) -0.00052(8)
Ti1 0.00856(16) 0.00731(16) 0.00995(16) 0.00047(11) 0.00185(12) -0.00020(11)
P1 0.0138(2) 0.0190(3) 0.0142(2) 0.00070(19) 0.00016(18) 0.00340(19)
F1 0.0199(11) 0.0299(16) 0.0308(10) 0.0076(15) -0.0010(8) 0.0116(14)
F2 0.0291(9) 0.0478(14) 0.0212(9) 0.0106(10) 0.0094(7) 0.0021(11)
F3 0.0250(10) 0.0390(12) 0.0257(9) 0.0054(9) 0.0025(7) 0.0175(9)
F4 0.0318(10) 0.111(2) 0.0154(8) 0.0065(11) 0.0080(7) 0.0271(13)
F5 0.0391(10) 0.0233(9) 0.0543(13) 0.0062(8) 0.0048(9) -0.0133(7)
F6 0.0318(10) 0.0256(10) 0.0811(17) -0.0255(11) -0.0023(11) -0.0044(8)
O1W 0.0150(9) 0.0114(8) 0.0149(9) 0.0015(6) 0.0007(7) -0.0012(6)
F1A 0.021(5) 0.029(7) 0.031(4) 0.001(6) 0.000(4) 0.011(6)
F2A 0.035(4) 0.051(5) 0.023(4) -0.015(4) 0.004(4) 0.012(5)
F3A 0.011(3) 0.018(4) 0.022(4) -0.002(3) 0.001(3) 0.001(3)
F4A 0.020(4) 0.045(5) 0.018(3) -0.010(4) 0.004(3) 0.010(4)
F5A 0.029(4) 0.032(4) 0.056(5) 0.014(4) 0.003(4) -0.011(3)
F6A 0.023(4) 0.028(4) 0.036(4) 0.019(4) 0.008(3) 0.003(3)
O1WA 0.023(2) 0.015(2) 0.025(2) 0.001(2) -0.009(2) 0.0000(19)
N1 0.0124(8) 0.0124(8) 0.0134(7) -0.0001(6) 0.0025(6) -0.0008(6)
N2 0.0147(8) 0.0126(8) 0.0156(8) 0.0012(6) 0.0040(6) 0.0006(6)
C1 0.0184(9) 0.0190(9) 0.0135(9) 0.0020(7) 0.0086(7) 0.0038(7)
C2 0.0175(9) 0.0146(9) 0.0197(9) -0.0008(7) 0.0114(8) -0.0022(7)
C3 0.0125(9) 0.0181(9) 0.0165(9) -0.0012(7) 0.0072(7) 0.0017(7)
C4 0.0163(9) 0.0131(9) 0.0168(9) -0.0004(7) 0.0093(7) 0.0019(7)
C5 0.0154(9) 0.0167(9) 0.0149(9) -0.0035(7) 0.0077(7) 0.0000(7)
C6 0.0359(13) 0.0353(12) 0.0177(10) 0.0094(9) 0.0114(9) 0.0136(10)
C7 0.0337(12) 0.0190(10) 0.0381(13) -0.0035(9) 0.0243(10) -0.0101(9)
C8 0.0128(9) 0.0373(12) 0.0229(10) -0.0011(9) 0.0026(8) 0.0037(9)
C9 0.0332(12) 0.0152(10) 0.0319(12) 0.0048(8) 0.0197(10) 0.0073(8)
C10 0.0215(10) 0.0345(12) 0.0214(10) -0.0126(9) 0.0068(8) -0.0061(9)
C11 0.0112(8) 0.0170(9) 0.0168(9) 0.0019(7) 0.0069(7) -0.0015(7)
C12 0.0159(9) 0.0139(9) 0.0181(9) 0.0019(7) 0.0095(7) -0.0001(7)
C13 0.0175(9) 0.0153(9) 0.0137(9) 0.0002(7) 0.0066(7) -0.0038(7)
C14 0.0147(9) 0.0140(9) 0.0156(9) 0.0043(7) 0.0078(7) 0.0003(7)
C15 0.0143(9) 0.0128(9) 0.0172(9) 0.0000(7) 0.0088(7) -0.0025(7)
C16 0.0116(9) 0.0306(11) 0.0252(10) 0.0030(9) 0.0022(8) -0.0026(8)
C17 0.0299(11) 0.0167(10) 0.0289(11) 0.0005(8) 0.0179(9) 0.0042(8)
C18 0.0333(12) 0.0294(11) 0.0125(9) -0.0010(8) 0.0056(8) -0.0103(9)
C19 0.0217(10) 0.0231(10) 0.0232(10) 0.0108(8) 0.0075(8) 0.0063(8)
C20 0.0268(11) 0.0166(10) 0.0288(11) -0.0053(8) 0.0142(9) -0.0085(8)
C21 0.0108(8) 0.0127(9) 0.0123(8) 0.0038(6) 0.0019(7) 0.0029(7)
C22 0.0115(8) 0.0125(9) 0.0132(8) 0.0030(7) 0.0014(7) 0.0022(7)
C23 0.0114(8) 0.0131(8) 0.0117(8) -0.0007(7) 0.0032(7) -0.0016(7)
C24 0.0165(9) 0.0133(9) 0.0168(9) 0.0010(7) -0.0004(7) 0.0011(7)
C25 0.0149(9) 0.0204(10) 0.0152(9) -0.0020(7) -0.0020(7) 0.0011(8)
C26 0.0153(9) 0.0173(9) 0.0154(9) -0.0056(7) 0.0029(7) -0.0051(7)
C27 0.0181(9) 0.0123(9) 0.0149(9) -0.0015(7) 0.0047(7) -0.0014(7)
C28 0.0116(8) 0.0134(9) 0.0114(8) -0.0010(6) 0.0011(7) -0.0027(7)
C29 0.0117(8) 0.0139(9) 0.0123(8) -0.0017(7) -0.0010(7) -0.0026(7)
C30 0.0122(9) 0.0135(9) 0.0120(8) 0.0018(7) 0.0024(7) 0.0017(7)
C31 0.0170(10) 0.0159(9) 0.0188(10) -0.0023(7) -0.0026(8) 0.0011(7)
C32 0.0158(9) 0.0242(10) 0.0174(9) 0.0004(8) -0.0014(8) 0.0029(8)
C33 0.0175(9) 0.0197(10) 0.0184(9) 0.0058(7) 0.0077(8) 0.0087(8)
C34 0.0208(10) 0.0111(9) 0.0188(9) 0.0029(7) 0.0093(8) 0.0020(7)

loop_
_atom_type_symbol
_atom_type_description
_atom_type_scat_dispersion_real
_atom_type_scat_dispersion_imag
_atom_type_scat_source
C C 0.0033 0.0016 'International Tables Vol C Tables 4.2.6.8 and 6.1.1.4'
H H 0.0000 0.0000 'International Tables Vol C Tables 4.2.6.8 and 6.1.1.4'
N N 0.0061 0.0033 'International Tables Vol C Tables 4.2.6.8 and 6.1.1.4'
O O 0.0106 0.0060 'International Tables Vol C Tables 4.2.6.8 and 6.1.1.4'
F F 0.0171 0.0103 'International Tables Vol C Tables 4.2.6.8 and 6.1.1.4'
P P 0.1023 0.0942 'International Tables Vol C Tables 4.2.6.8 and 6.1.1.4'
Ti Ti 0.2776 0.4457 'International Tables Vol C Tables 4.2.6.8 and 6.1.1.4'
Cu Cu 0.3201 1.2651 'International Tables Vol C Tables 4.2.6.8 and 6.1.1.4'

loop_
_geom_angle_atom_site_label_1
_geom_angle_atom_site_label_2
_geom_angle_atom_site_label_3
_geom_angle
O1W Cu1 C28 133.28(7)
O1WA Cu1 C28 133.8(3)
O1W Cu1 C21 133.83(7)
O1WA Cu1 C21 130.8(3)
C28 Cu1 C21 92.11(8)
O1W Cu1 C22 99.35(7)
O1WA Cu1 C22 97.0(3)
C28 Cu1 C22 127.00(7)
C21 Cu1 C22 34.90(7)
O1W Cu1 C29 99.72(7)
O1WA Cu1 C29 99.4(3)
C28 Cu1 C29 34.84(7)
C21 Cu1 C29 126.41(7)
C22 Cu1 C29 160.51(8)
O1W Cu1 Ti1 171.22(6)
O1WA Cu1 Ti1 167.7(4)
C28 Cu1 Ti1 46.10(5)
C21 Cu1 Ti1 46.07(5)
C22 Cu1 Ti1 80.97(5)
C29 Cu1 Ti1 80.78(5)
C21 Ti1 C28 89.64(7)
C21 Ti1 C5 133.46(7)
C28 Ti1 C5 97.34(7)
C21 Ti1 C14 99.97(7)
C28 Ti1 C14 132.74(7)
C5 Ti1 C14 107.97(7)
C21 Ti1 C3 81.22(7)
C28 Ti1 C3 125.38(7)
C5 Ti1 C3 57.39(6)
C14 Ti1 C3 101.85(6)
C21 Ti1 C11 121.40(7)
C28 Ti1 C11 78.10(7)
C5 Ti1 C11 105.04(6)
C14 Ti1 C11 57.34(6)
C3 Ti1 C11 149.68(7)
C21 Ti1 C15 131.41(7)
C28 Ti1 C15 110.13(7)
C5 Ti1 C15 88.93(6)
C14 Ti1 C15 34.64(6)
C3 Ti1 C15 116.03(6)
C11 Ti1 C15 34.26(6)
C21 Ti1 C4 114.29(7)
C28 Ti1 C4 130.33(7)
C5 Ti1 C4 34.57(6)
C14 Ti1 C4 87.27(6)
C3 Ti1 C4 34.25(6)
C11 Ti1 C4 117.00(6)
C15 Ti1 C4 86.54(6)
C21 Ti1 C13 74.87(7)
C28 Ti1 C13 109.00(7)
C5 Ti1 C13 142.07(6)
C14 Ti1 C13 34.35(6)
C3 Ti1 C13 119.81(6)
C11 Ti1 C13 56.84(6)
C15 Ti1 C13 56.92(6)
C4 Ti1 C13 118.79(6)
C21 Ti1 C1 106.63(7)
C28 Ti1 C1 75.26(7)
C5 Ti1 C1 34.34(6)
C14 Ti1 C1 141.62(6)
C3 Ti1 C1 56.87(6)
C11 Ti1 C1 124.14(7)
C15 Ti1 C1 121.00(6)
C4 Ti1 C1 56.80(6)
C13 Ti1 C1 175.59(7)
C21 Ti1 C12 87.24(7)
C28 Ti1 C12 77.65(7)
C5 Ti1 C12 139.24(6)
C14 Ti1 C12 57.02(6)
C3 Ti1 C12 153.81(6)
C11 Ti1 C12 34.20(6)
C15 Ti1 C12 56.78(6)
C4 Ti1 C12 141.83(6)
C13 Ti1 C12 34.02(6)
C1 Ti1 C12 149.31(7)
C21 Ti1 C2 77.02(7)
C28 Ti1 C2 91.15(7)
C5 Ti1 C2 56.98(6)
C14 Ti1 C2 136.11(6)
C3 Ti1 C2 34.28(6)
C11 Ti1 C2 158.07(6)
C15 Ti1 C2 142.43(6)
C4 Ti1 C2 56.69(6)
C13 Ti1 C2 145.00(7)
C1 Ti1 C2 33.93(6)
C12 Ti1 C2 160.79(7)
F5A P1 F2A 97.9(7)
F5A P1 F1A 91.8(8)
F2A P1 F1A 95.6(11)
F6 P1 F4 91.51(15)
F6 P1 F3 89.84(11)
F4 P1 F3 90.58(10)
F6 P1 F2 91.24(13)
F4 P1 F2 177.25(15)
F3 P1 F2 89.53(11)
F6 P1 F1 91.23(13)
F4 P1 F1 90.59(19)
F3 P1 F1 178.39(18)
F2 P1 F1 89.3(2)
F6 P1 F5 179.44(12)
F4 P1 F5 88.92(14)
F3 P1 F5 89.78(11)
F2 P1 F5 88.34(11)
F1 P1 F5 89.14(13)
F5A P1 F3A 94.3(5)
F2A P1 F3A 89.4(6)
F1A P1 F3A 171.6(7)
F5A P1 F4A 92.4(6)
F2A P1 F4A 168.7(6)
F1A P1 F4A 88.7(10)
F3A P1 F4A 85.1(4)
F5A P1 F6A 172.5(6)
F2A P1 F6A 88.8(6)
F1A P1 F6A 91.0(7)
F3A P1 F6A 82.3(4)
F4A P1 F6A 80.7(5)
Cu1 O1W H1W 113.8(18)
Cu1 O1W H2W 113.4(18)
H1W O1W H2W 107(2)
Cu1 O1WA H1W 111(2)
Cu1 O1WA H2W 112(2)
H1W O1WA H2W 103(2)
C27 N1 C23 117.38(16)
C34 N2 C30 117.01(16)
C2 C1 C5 108.17(16)
C2 C1 C6 126.64(18)
C5 C1 C6 124.41(19)
C2 C1 Ti1 73.26(10)
C5 C1 Ti1 71.40(10)
C6 C1 Ti1 129.04(13)
C1 C2 C3 107.94(16)
C1 C2 C7 125.10(18)
C3 C2 C7 126.33(19)
C1 C2 Ti1 72.81(10)
C3 C2 Ti1 71.68(10)
C7 C2 Ti1 128.28(13)
C4 C3 C2 108.03(16)
C4 C3 C8 125.43(18)
C2 C3 C8 126.22(18)
C4 C3 Ti1 73.20(10)
C2 C3 Ti1 74.05(10)
C8 C3 Ti1 123.66(13)
C3 C4 C5 108.03(16)
C3 C4 C9 124.29(18)
C5 C4 C9 126.00(18)
C3 C4 Ti1 72.55(10)
C5 C4 Ti1 71.93(10)
C9 C4 Ti1 132.82(13)
C1 C5 C4 107.74(16)
C1 C5 C10 123.82(18)
C4 C5 C10 127.35(18)
C1 C5 Ti1 74.26(10)
C4 C5 Ti1 73.50(10)
C10 C5 Ti1 127.36(13)
C1 C6 H6A 109.5
C1 C6 H6B 109.5
H6A C6 H6B 109.5
C1 C6 H6C 109.5
H6A C6 H6C 109.5
H6B C6 H6C 109.5
C2 C7 H7A 109.5
C2 C7 H7B 109.5
H7A C7 H7B 109.5
C2 C7 H7C 109.5
H7A C7 H7C 109.5
H7B C7 H7C 109.5
C3 C8 H8A 109.5
C3 C8 H8B 109.5
H8A C8 H8B 109.5
C3 C8 H8C 109.5
H8A C8 H8C 109.5
H8B C8 H8C 109.5
C4 C9 H9A 109.5
C4 C9 H9B 109.5
H9A C9 H9B 109.5
C4 C9 H9C 109.5
H9A C9 H9C 109.5
H9B C9 H9C 109.5
C5 C10 H10A 109.5
C5 C10 H10B 109.5
H10A C10 H10B 109.5
C5 C10 H10C 109.5
H10A C10 H10C 109.5
H10B C10 H10C 109.5
C15 C11 C12 108.08(16)
C15 C11 C16 124.50(17)
C12 C11 C16 127.15(18)
C15 C11 Ti1 72.88(10)
C12 C11 Ti1 73.64(10)
C16 C11 Ti1 123.94(13)
C13 C12 C11 108.10(16)
C13 C12 C17 124.54(18)
C11 C12 C17 126.84(18)
C13 C12 Ti1 72.89(10)
C11 C12 Ti1 72.16(10)
C17 C12 Ti1 127.16(13)
C12 C13 C14 108.08(16)
C12 C13 C18 126.27(18)
C14 C13 C18 124.87(18)
C12 C13 Ti1 73.09(10)
C14 C13 Ti1 71.52(10)
C18 C13 Ti1 129.05(13)
C13 C14 C15 107.76(16)
C13 C14 C19 123.54(18)
C15 C14 C19 127.30(17)
C13 C14 Ti1 74.13(10)
C15 C14 Ti1 73.35(10)
C19 C14 Ti1 128.87(13)
C11 C15 C14 107.94(16)
C11 C15 C20 123.68(18)
C14 C15 C20 126.48(17)
C11 C15 Ti1 72.86(10)
C14 C15 Ti1 72.02(10)
C20 C15 Ti1 133.14(13)
C11 C16 H16A 109.5
C11 C16 H16B 109.5
H16A C16 H16B 109.5
C11 C16 H16C 109.5
H16A C16 H16C 109.5
H16B C16 H16C 109.5
C12 C17 H17A 109.5
C12 C17 H17B 109.5
H17A C17 H17B 109.5
C12 C17 H17C 109.5
H17A C17 H17C 109.5
H17B C17 H17C 109.5
C13 C18 H18A 109.5
C13 C18 H18B 109.5
H18A C18 H18B 109.5
C13 C18 H18C 109.5
H18A C18 H18C 109.5
H18B C18 H18C 109.5
C14 C19 H19A 109.5
C14 C19 H19B 109.5
H19A C19 H19B 109.5
C14 C19 H19C 109.5
H19A C19 H19C 109.5
H19B C19 H19C 109.5
C15 C20 H20A 109.5
C15 C20 H20B 109.5
H20A C20 H20B 109.5
C15 C20 H20C 109.5
H20A C20 H20C 109.5
H20B C20 H20C 109.5
C22 C21 Cu1 73.69(11)
C22 C21 Ti1 162.70(15)
Cu1 C21 Ti1 89.05(7)
C21 C22 C23 162.19(18)
C21 C22 Cu1 71.40(11)
C23 C22 Cu1 126.04(13)
N1 C23 C24 122.65(17)
N1 C23 C22 118.47(16)
C24 C23 C22 118.87(16)
C25 C24 C23 118.81(17)
C25 C24 H24 120.6
C23 C24 H24 120.6
C24 C25 C26 118.87(17)
C24 C25 H25 120.6
C26 C25 H25 120.6
C27 C26 C25 118.64(17)
C27 C26 H26 120.7
C25 C26 H26 120.7
N1 C27 C26 123.65(17)
N1 C27 H27 118.2
C26 C27 H27 118.2
C29 C28 Cu1 74.15(11)
C29 C28 Ti1 161.97(15)
Cu1 C28 Ti1 89.07(7)
C28 C29 C30 162.16(19)
C28 C29 Cu1 71.01(11)
C30 C29 Cu1 125.42(13)
N2 C30 C31 122.76(17)
N2 C30 C29 118.23(16)
C31 C30 C29 118.98(17)
C32 C31 C30 118.84(18)
C32 C31 H31 120.6
C30 C31 H31 120.6
C33 C32 C31 118.84(18)
C33 C32 H32 120.6
C31 C32 H32 120.6
C32 C33 C34 118.59(17)
C32 C33 H33 120.7
C34 C33 H33 120.7
N2 C34 C33 123.94(18)
N2 C34 H34 118.0
C33 C34 H34 118.0

loop_
_geom_bond_atom_site_label_1
_geom_bond_atom_site_label_2
_geom_bond_distance
Cu1 O1W 1.9245(17)
Cu1 O1WA 1.929(11)
Cu1 C28 2.0551(18)
Cu1 C21 2.0567(17)
Cu1 C22 2.0826(18)
Cu1 C29 2.0908(18)
Cu1 Ti1 2.9147(4)
Ti1 C21 2.0995(18)
Ti1 C28 2.1005(18)
Ti1 C5 2.3888(18)
Ti1 C14 2.3913(18)
Ti1 C3 2.4009(18)
Ti1 C11 2.4084(18)
Ti1 C15 2.4087(18)
Ti1 C4 2.4093(18)
Ti1 C13 2.4251(18)
Ti1 C1 2.4258(18)
Ti1 C12 2.4276(18)
Ti1 C2 2.4317(18)
P1 F5A 1.455(9)
P1 F2A 1.508(13)
P1 F1A 1.52(2)
P1 F6 1.5651(19)
P1 F4 1.5932(18)
P1 F3 1.5977(18)
P1 F2 1.604(2)
P1 F1 1.608(4)
P1 F5 1.6188(18)
P1 F3A 1.638(9)
P1 F4A 1.660(8)
P1 F6A 1.742(9)
O1W H1W 0.877(16)
O1W H2W 0.892(16)
O1WA H1W 0.912(16)
O1WA H2W 0.901(16)
N1 C27 1.339(2)
N1 C23 1.349(2)
N2 C34 1.339(2)
N2 C30 1.349(2)
C1 C2 1.418(3)
C1 C5 1.422(3)
C1 C6 1.502(3)
C2 C3 1.424(3)
C2 C7 1.501(3)
C3 C4 1.416(3)
C3 C8 1.504(3)
C4 C5 1.426(3)
C4 C9 1.504(3)
C5 C10 1.501(3)
C6 H6A 0.9800
C6 H6B 0.9800
C6 H6C 0.9800
C7 H7A 0.9800
C7 H7B 0.9800
C7 H7C 0.9800
C8 H8A 0.9800
C8 H8B 0.9800
C8 H8C 0.9800
C9 H9A 0.9800
C9 H9B 0.9800
C9 H9C 0.9800
C10 H10A 0.9800
C10 H10B 0.9800
C10 H10C 0.9800
C11 C15 1.419(3)
C11 C12 1.422(3)
C11 C16 1.503(3)
C12 C13 1.420(3)
C12 C17 1.503(3)
C13 C14 1.423(3)
C13 C18 1.502(3)
C14 C15 1.429(3)
C14 C19 1.505(3)
C15 C20 1.504(3)
C16 H16A 0.9800
C16 H16B 0.9800
C16 H16C 0.9800
C17 H17A 0.9800
C17 H17B 0.9800
C17 H17C 0.9800
C18 H18A 0.9800
C18 H18B 0.9800
C18 H18C 0.9800
C19 H19A 0.9800
C19 H19B 0.9800
C19 H19C 0.9800
C20 H20A 0.9800
C20 H20B 0.9800
C20 H20C 0.9800
C21 C22 1.242(3)
C22 C23 1.449(2)
C23 C24 1.398(3)
C24 C25 1.385(3)
C24 H24 0.9500
C25 C26 1.386(3)
C25 H25 0.9500
C26 C27 1.386(3)
C26 H26 0.9500
C27 H27 0.9500
C28 C29 1.242(3)
C29 C30 1.448(3)
C30 C31 1.398(3)
C31 C32 1.385(3)
C31 H31 0.9500
C32 C33 1.383(3)
C32 H32 0.9500
C33 C34 1.386(3)
C33 H33 0.9500
C34 H34 0.9500

loop_
_geom_hbond_atom_site_label_D
_geom_hbond_atom_site_label_H
_geom_hbond_atom_site_label_A
_geom_hbond_distance_DH
_geom_hbond_distance_HA
_geom_hbond_distance_DA
_geom_hbond_angle_DHA
_geom_hbond_site_symmetry_A
O1W H1W N1 0.877(16) 2.00(2) 2.731(2) 140(2) .
O1WA H1W N1 0.912(16) 2.00(2) 2.689(11) 131(2) .
O1W H2W F6 0.892(16) 2.27(2) 2.924(3) 130(2) .
O1W H2W N2 0.892(16) 2.06(2) 2.790(2) 139(2) .
O1WA H2W N2 0.901(16) 2.06(2) 2.699(10) 127(2) .
C26 H26 F4A 0.95 2.54 3.317(9) 138.9 4_676
C27 H27 F1 0.95 2.47 3.197(4) 133.4 .
C34 H34 F6 0.95 2.57 3.175(3) 121.7 .
